data_2237595
loop_
_publ_author_name
'Sabari, V.'
'Sankar, Ulaganathan'
'Uma, Ramakrishnan'
'Aravindhan, S.'

_publ_section_title
;
 Ethyl (2<i>E</i>,4<i>E</i>)-5-(3-bromophenylsulfonyl)penta-2,4-dienoate
;
_journal_coeditor_code BT6881
_journal_issue 4
_journal_name_full 'Acta Crystallographica Section E'
_journal_page_first o488
_journal_paper_doi 10.1107/S1600536813005771
_journal_volume 69
_journal_year 2013
_chemical_formula_iupac 'C13 H13 Br O4 S'
_chemical_formula_moiety 'C13 H13 Br O4 S'
_chemical_formula_sum 'C13 H13 Br O4 S'
_chemical_formula_weight 345.20
_chemical_name_systematic
;
Ethyl (2<i>E</i>,4<i>E</i>)-5-(3-bromophenylsulfonyl)penta-2,4-dienoate
;
_space_group_IT_number 15
_symmetry_cell_setting monoclinic
_symmetry_space_group_name_Hall '-C 2yc'
_symmetry_space_group_name_H-M 'C 1 2/c 1'
_atom_sites_solution_hydrogens geom
_atom_sites_solution_primary direct
_atom_sites_solution_secondary difmap
_audit_creation_method SHELXL-97
_cell_angle_alpha 90.00
_cell_angle_beta 94.020(5)
_cell_angle_gamma 90.00
_cell_formula_units_Z 8
_cell_length_a 27.883(5)
_cell_length_b 6.001(5)
_cell_length_c 17.256(5)
_cell_measurement_reflns_used 5710
_cell_measurement_temperature 293(2)
_cell_measurement_theta_max 28.45
_cell_measurement_theta_min 1.83
_cell_volume 2880(3)
_computing_cell_refinement 'SAINT (Bruker, 2008)'
_computing_data_collection 'APEX2 (Bruker, 2008)'
_computing_data_reduction 'SAINT (Bruker, 2008)'
_computing_molecular_graphics 'ORTEP-3 for Windows (Farrugia, 2012)'
_computing_publication_material '<i>SHELXL97</i> (Sheldrick, 2008) and <i>PLATON</i> (Spek, 2009)'
_computing_structure_refinement 'SHELXL97 (Sheldrick, 2008)'
_computing_structure_solution 'SHELXS97 (Sheldrick, 2008)'
_diffrn_ambient_temperature 293(2)
_diffrn_measured_fraction_theta_full 0.997
_diffrn_measured_fraction_theta_max 0.997
_diffrn_measurement_device_type 'Bruker APEXII CCD area-detector'
_diffrn_measurement_method '\w and \f scans'
_diffrn_radiation_monochromator graphite
_diffrn_radiation_source 'fine-focus sealed tube'
_diffrn_radiation_type MoK\a
_diffrn_radiation_wavelength 0.71073
_diffrn_reflns_av_R_equivalents 0.0345
_diffrn_reflns_av_sigmaI/netI 0.0332
_diffrn_reflns_limit_h_max 36
_diffrn_reflns_limit_h_min -35
_diffrn_reflns_limit_k_max 7
_diffrn_reflns_limit_k_min -7
_diffrn_reflns_limit_l_max 22
_diffrn_reflns_limit_l_min -22
_diffrn_reflns_number 14906
_diffrn_reflns_theta_full 28.07
_diffrn_reflns_theta_max 28.07
_diffrn_reflns_theta_min 2.37
_exptl_absorpt_coefficient_mu 3.005
_exptl_absorpt_correction_T_max 0.9917
_exptl_absorpt_correction_T_min 0.9715
_exptl_absorpt_correction_type multi-scan
_exptl_absorpt_process_details '(SADABS; Bruker, 2008)'
_exptl_crystal_colour colourless
_exptl_crystal_density_diffrn 1.592
_exptl_crystal_density_method 'not measured'
_exptl_crystal_description monoclinic
_exptl_crystal_F_000 1392
_exptl_crystal_size_max 0.32
_exptl_crystal_size_mid 0.20
_exptl_crystal_size_min 0.10
_refine_diff_density_max 0.729
_refine_diff_density_min -0.406
_refine_ls_extinction_method none
_refine_ls_goodness_of_fit_ref 1.011
_refine_ls_hydrogen_treatment constr
_refine_ls_matrix_type full
_refine_ls_number_parameters 172
_refine_ls_number_reflns 3479
_refine_ls_number_restraints 0
_refine_ls_restrained_S_all 1.011
_refine_ls_R_factor_all 0.0719
_refine_ls_R_factor_gt 0.0391
_refine_ls_shift/su_max 0.006
_refine_ls_shift/su_mean 0.001
_refine_ls_structure_factor_coef Fsqd
_refine_ls_weighting_details 'calc w=1/[\s^2^(Fo^2^)+(0.0677P)^2^+0.4368P] where P=(Fo^2^+2Fc^2^)/3'
_refine_ls_weighting_scheme calc
_refine_ls_wR_factor_gt 0.1003
_refine_ls_wR_factor_ref 0.1159
_reflns_number_gt 2360
_reflns_number_total 3479
_reflns_threshold_expression I>2\s(I)
_cod_data_source_file bt6881.cif
_cod_data_source_block I
_cod_original_sg_symbol_H-M 'C 2/c'
_cod_database_code 2237595
_cod_database_fobs_code 2237595

loop_
_symmetry_equiv_pos_as_xyz
'x, y, z'
'-x, y, -z+1/2'
'x+1/2, y+1/2, z'
'-x+1/2, y+1/2, -z+1/2'
'-x, -y, -z'
'x, -y, z-1/2'
'-x+1/2, -y+1/2, -z'
'x+1/2, -y+1/2, z-1/2'

loop_
_atom_site_type_symbol
_atom_site_label
_atom_site_fract_x
_atom_site_fract_y
_atom_site_fract_z
_atom_site_U_iso_or_equiv
_atom_site_adp_type
_atom_site_calc_flag
_atom_site_refinement_flags
_atom_site_occupancy
_atom_site_symmetry_multiplicity
Br Br1 0.826326(13) 0.42424(6) 0.247333(16) 0.06505(16) Uani d . 1 1
S S1 0.83626(3) 0.20959(12) -0.06349(4) 0.0457(2) Uani d . 1 1
O O1 0.84030(9) 0.4471(3) -0.06892(12) 0.0624(6) Uani d . 1 1
O O2 0.80643(9) 0.0904(4) -0.12028(12) 0.0616(6) Uani d . 1 1
O O3 1.04522(10) -0.3791(5) -0.07427(19) 0.0914(9) Uani d . 1 1
C C7 0.89422(11) 0.0998(5) -0.05976(16) 0.0494(7) Uani d . 1 1
H H7 0.9190 0.1778 -0.0331 0.059 Uiso calc R 1 1
O O4 1.01637(8) -0.6642(5) -0.14354(16) 0.0839(8) Uani d . 1 1
C C10 0.96335(12) -0.3814(6) -0.1170(2) 0.0589(8) Uani d . 1 1
H H10 0.9396 -0.4653 -0.1438 0.071 Uiso calc R 1 1
C C5 0.81767(9) 0.1422(4) 0.02920(14) 0.0398(6) Uani d . 1 1
C C6 0.82704(9) 0.2916(4) 0.08969(13) 0.0411(6) Uani d . 1 1
H H6 0.8414 0.4286 0.0815 0.049 Uiso calc R 1 1
C C4 0.79667(11) -0.0622(5) 0.04048(17) 0.0520(7) Uani d . 1 1
H H4 0.7913 -0.1616 -0.0006 0.062 Uiso calc R 1 1
C C8 0.90412(11) -0.0915(5) -0.09374(16) 0.0484(7) Uani d . 1 1
H H8 0.8795 -0.1664 -0.1220 0.058 Uiso calc R 1 1
C C11 1.01207(12) -0.4709(6) -0.10820(18) 0.0582(8) Uani d . 1 1
C C2 0.79283(10) 0.0286(5) 0.17491(17) 0.0507(7) Uani d . 1 1
H H2 0.7845 -0.0094 0.2245 0.061 Uiso calc R 1 1
C C1 0.81425(10) 0.2298(5) 0.16221(14) 0.0428(6) Uani d . 1 1
C C3 0.78369(12) -0.1169(6) 0.11396(18) 0.0585(8) Uani d . 1 1
H H3 0.7687 -0.2524 0.1223 0.070 Uiso calc R 1 1
C C9 0.95162(11) -0.1879(5) -0.08865(16) 0.0538(8) Uani d . 1 1
H H9 0.9761 -0.1053 -0.0630 0.065 Uiso calc R 1 1
C C12 1.06419(14) -0.7664(9) -0.1426(3) 0.0987(14) Uani d . 1 1
H H12A 1.0883 -0.6510 -0.1460 0.118 Uiso calc R 1 1
H H12B 1.0709 -0.8463 -0.0942 0.118 Uiso calc R 1 1
C C13 1.06654(17) -0.9140(9) -0.2053(3) 0.1135(18) Uani d . 1 1
H H13B 1.0979 -0.9801 -0.2039 0.170 Uiso calc R 1 1
H H13A 1.0605 -0.8342 -0.2532 0.170 Uiso calc R 1 1
H H13C 1.0428 -1.0288 -0.2017 0.170 Uiso calc R 1 1

loop_
_atom_site_aniso_label
_atom_site_aniso_U_11
_atom_site_aniso_U_22
_atom_site_aniso_U_33
_atom_site_aniso_U_12
_atom_site_aniso_U_13
_atom_site_aniso_U_23
Br1 0.0838(3) 0.0745(3) 0.03659(18) 0.00982(17) 0.00276(15) -0.01125(13)
S1 0.0591(5) 0.0479(4) 0.0299(3) -0.0021(3) 0.0025(3) 0.0021(3)
O1 0.0920(17) 0.0469(13) 0.0493(12) 0.0012(11) 0.0120(11) 0.0132(9)
O2 0.0664(14) 0.0790(16) 0.0375(10) -0.0003(11) -0.0098(9) -0.0063(9)
O3 0.0638(17) 0.102(2) 0.105(2) -0.0017(15) -0.0198(15) -0.0347(17)
C7 0.0517(18) 0.0586(19) 0.0382(14) -0.0134(14) 0.0044(12) -0.0030(12)
O4 0.0497(14) 0.0894(18) 0.110(2) 0.0094(13) -0.0102(13) -0.0372(16)
C10 0.0491(19) 0.064(2) 0.0635(19) -0.0077(15) 0.0030(15) -0.0109(15)
C5 0.0440(15) 0.0432(14) 0.0321(12) -0.0003(12) 0.0023(11) 0.0022(10)
C6 0.0452(16) 0.0418(15) 0.0364(13) -0.0002(12) 0.0035(11) 0.0002(11)
C4 0.0541(19) 0.0563(19) 0.0453(15) -0.0129(14) 0.0024(13) -0.0016(13)
C8 0.0542(18) 0.0529(17) 0.0386(14) -0.0084(14) 0.0065(12) -0.0040(12)
C11 0.052(2) 0.070(2) 0.0517(17) -0.0072(16) 0.0005(15) -0.0075(15)
C2 0.0421(17) 0.068(2) 0.0425(15) 0.0031(14) 0.0089(12) 0.0115(13)
C1 0.0410(15) 0.0531(16) 0.0341(12) 0.0095(13) 0.0009(11) -0.0028(11)
C3 0.059(2) 0.063(2) 0.0539(18) -0.0192(16) 0.0038(15) 0.0145(14)
C9 0.0539(19) 0.062(2) 0.0456(15) -0.0123(15) 0.0076(13) -0.0103(14)
C12 0.053(2) 0.134(4) 0.107(3) 0.027(2) -0.012(2) -0.035(3)
C13 0.081(3) 0.139(5) 0.121(4) 0.045(3) 0.013(3) -0.007(3)

loop_
_atom_type_symbol
_atom_type_description
_atom_type_scat_dispersion_real
_atom_type_scat_dispersion_imag
_atom_type_scat_source
C C 0.0033 0.0016 'International Tables Vol C Tables 4.2.6.8 and 6.1.1.4'
H H 0.0000 0.0000 'International Tables Vol C Tables 4.2.6.8 and 6.1.1.4'
O O 0.0106 0.0060 'International Tables Vol C Tables 4.2.6.8 and 6.1.1.4'
S S 0.1246 0.1234 'International Tables Vol C Tables 4.2.6.8 and 6.1.1.4'
Br Br -0.2901 2.4595 'International Tables Vol C Tables 4.2.6.8 and 6.1.1.4'

loop_
_geom_angle_atom_site_label_1
_geom_angle_atom_site_label_2
_geom_angle_atom_site_label_3
_geom_angle
O2 S1 O1 119.77(14)
O2 S1 C7 109.23(14)
O1 S1 C7 107.56(15)
O2 S1 C5 108.23(13)
O1 S1 C5 108.47(13)
C7 S1 C5 102.17(13)
C8 C7 S1 122.1(2)
C8 C7 H7 118.9
S1 C7 H7 118.9
C11 O4 C12 118.3(3)
C9 C10 C11 122.9(3)
C9 C10 H10 118.6
C11 C10 H10 118.6
C4 C5 C6 121.9(2)
C4 C5 S1 119.1(2)
C6 C5 S1 118.9(2)
C1 C6 C5 117.6(2)
C1 C6 H6 121.2
C5 C6 H6 121.2
C5 C4 C3 118.8(3)
C5 C4 H4 120.6
C3 C4 H4 120.6
C7 C8 C9 122.6(3)
C7 C8 H8 118.7
C9 C8 H8 118.7
O3 C11 O4 122.7(3)
O3 C11 C10 124.4(3)
O4 C11 C10 112.9(3)
C1 C2 C3 119.7(3)
C1 C2 H2 120.2
C3 C2 H2 120.2
C2 C1 C6 121.8(2)
C2 C1 Br1 118.4(2)
C6 C1 Br1 119.8(2)
C2 C3 C4 120.3(3)
C2 C3 H3 119.9
C4 C3 H3 119.9
C10 C9 C8 125.8(3)
C10 C9 H9 117.1
C8 C9 H9 117.1
C13 C12 O4 110.3(3)
C13 C12 H12A 109.6
O4 C12 H12A 109.6
C13 C12 H12B 109.6
O4 C12 H12B 109.6
H12A C12 H12B 108.1
C12 C13 H13B 109.5
C12 C13 H13A 109.5
H13B C13 H13A 109.5
C12 C13 H13C 109.5
H13B C13 H13C 109.5
H13A C13 H13C 109.5

loop_
_geom_bond_atom_site_label_1
_geom_bond_atom_site_label_2
_geom_bond_distance
Br1 C1 1.888(3)
S1 O2 1.431(2)
S1 O1 1.433(2)
S1 C7 1.742(3)
S1 C5 1.763(2)
O3 C11 1.193(4)
C7 C8 1.327(4)
C7 H7 0.9300
O4 C11 1.320(4)
O4 C12 1.467(4)
C10 C9 1.310(5)
C10 C11 1.459(5)
C10 H10 0.9300
C5 C4 1.379(4)
C5 C6 1.387(3)
C6 C1 1.376(3)
C6 H6 0.9300
C4 C3 1.382(4)
C4 H4 0.9300
C8 C9 1.442(4)
C8 H8 0.9300
C2 C1 1.371(4)
C2 C3 1.377(5)
C2 H2 0.9300
C3 H3 0.9300
C9 H9 0.9300
C12 C13 1.403(6)
C12 H12A 0.9700
C12 H12B 0.9700
C13 H13B 0.9600
C13 H13A 0.9600
C13 H13C 0.9600

loop_
_geom_hbond_atom_site_label_D
_geom_hbond_atom_site_label_H
_geom_hbond_atom_site_label_A
_geom_hbond_site_symmetry_A
_geom_hbond_distance_DH
_geom_hbond_distance_HA
_geom_hbond_distance_DA
_geom_hbond_angle_DHA
C7 H7 O3 5_755 0.93 2.37 3.235(4) 154.2

loop_
_geom_torsion_atom_site_label_1
_geom_torsion_atom_site_label_2
_geom_torsion_atom_site_label_3
_geom_torsion_atom_site_label_4
_geom_torsion
O2 S1 C7 C8 -12.3(3)
O1 S1 C7 C8 -143.8(2)
C5 S1 C7 C8 102.1(3)
O2 S1 C5 C4 28.0(3)
O1 S1 C5 C4 159.4(2)
C7 S1 C5 C4 -87.1(3)
O2 S1 C5 C6 -155.5(2)
O1 S1 C5 C6 -24.1(3)
C7 S1 C5 C6 89.3(2)
C4 C5 C6 C1 -0.5(4)
S1 C5 C6 C1 -176.9(2)
C6 C5 C4 C3 1.5(5)
S1 C5 C4 C3 177.8(2)
S1 C7 C8 C9 -177.7(2)
C12 O4 C11 O3 -1.7(6)
C12 O4 C11 C10 176.8(4)
C9 C10 C11 O3 0.8(6)
C9 C10 C11 O4 -177.7(3)
C3 C2 C1 C6 0.0(4)
C3 C2 C1 Br1 -179.8(2)
C5 C6 C1 C2 -0.2(4)
C5 C6 C1 Br1 179.61(19)
C1 C2 C3 C4 1.0(5)
C5 C4 C3 C2 -1.7(5)
C11 C10 C9 C8 -178.6(3)
C7 C8 C9 C10 176.0(3)
C11 O4 C12 C13 -156.5(4)

loop_
_cod_related_entry_id
_cod_related_entry_database
_cod_related_entry_code
1 ChemSpider 30658370
